data_4513826
loop_
_publ_author_name
'Ansell, Melvyn B.'
'Spencer, John'
'Navarro, Oscar'

_publ_section_title
;
 (N-Heterocyclic Carbene)2-Pd(0)-Catalyzed Silaboration of Internal and
 Terminal Alkynes: Scope and Mechanistic Studies
;
_journal_issue 4
_journal_name_full 'ACS Catalysis'
_journal_page_first 2192
_journal_paper_doi 10.1021/acscatal.6b00127
_journal_volume 6
_journal_year 2016
_chemical_formula_moiety 'C30 H46 N4 Pd Si2, C3 H3'
_chemical_formula_sum 'C33 H49 N4 Pd Si2'
_chemical_formula_weight 664.37
_chemical_name_systematic cis-(ITMe)2Pd(SiMe2Ph)2
_space_group_crystal_system triclinic
_space_group_IT_number 2
_space_group_name_Hall '-P 1'
_space_group_name_H-M_alt 'P -1'
_symmetry_Int_Tables_number 2
_symmetry_space_group_name_Hall '-P 1'
_symmetry_space_group_name_H-M 'P -1'
_atom_sites_solution_primary direct
_audit_creation_date 2014-11-04
_audit_creation_method
;
Olex2 1.2
(compiled 2014.09.19 svn.r3010 for OlexSys, GUI svn.r4874)
;
_cell_angle_alpha 86.341(3)
_cell_angle_beta 73.708(4)
_cell_angle_gamma 63.295(5)
_cell_formula_units_Z 2
_cell_length_a 11.8802(6)
_cell_length_b 12.1897(5)
_cell_length_c 13.9679(5)
_cell_measurement_reflns_used 7903
_cell_measurement_temperature 173.15
_cell_measurement_theta_max 71.1860
_cell_measurement_theta_min 4.0510
_cell_volume 1729.87(16)
_computing_cell_refinement
;
CrysAlisPro, Agilent Technologies,
Version 1.171.37.31 (release 14-01-2014 CrysAlis171 .NET)
(compiled Jan 14 2014,18:38:05)
;
_computing_data_collection
;
CrysAlisPro, Agilent Technologies,
Version 1.171.37.31 (release 14-01-2014 CrysAlis171 .NET)
(compiled Jan 14 2014,18:38:05)
;
_computing_data_reduction
;
CrysAlisPro, Agilent Technologies,
Version 1.171.37.31 (release 14-01-2014 CrysAlis171 .NET)
(compiled Jan 14 2014,18:38:05)
;
_computing_molecular_graphics 'Olex2 (Dolomanov et al., 2009)'
_computing_publication_material 'Olex2 (Dolomanov et al., 2009)'
_computing_structure_refinement 'olex2.refine (Bourhis et al., 2013)'
_computing_structure_solution 'ShelXT (Sheldrick, 2008)'
_diffrn_ambient_temperature 173.15
_diffrn_detector 'CCD plate'
_diffrn_detector_area_resol_mean 16.1033
_diffrn_detector_type Eos
_diffrn_measured_fraction_theta_full 0.9741
_diffrn_measured_fraction_theta_max 0.9741
_diffrn_measurement_details
;
  1 omega  -23.00   47.00   1.0000    2.9100
omega____ theta____ kappa____ phi______ frames
    -       36.7513  -57.0000   30.0000 70

  2 omega   38.00   64.00   1.0000    2.9100
omega____ theta____ kappa____ phi______ frames
    -       36.7513  -99.0000  -90.0000 26

  3 omega   40.00  173.00   1.0000   17.5000
omega____ theta____ kappa____ phi______ frames
    -      107.0000    0.0000  -30.0000 133

  4 omega  132.00  171.00   1.0000   17.5000
omega____ theta____ kappa____ phi______ frames
    -      107.0000   30.0000    0.0000 39

  5 omega   93.00  119.00   1.0000   17.5000
omega____ theta____ kappa____ phi______ frames
    -      107.0000  -93.0000  167.4851 26

  6 omega   40.00  108.00   1.0000   17.5000
omega____ theta____ kappa____ phi______ frames
    -      107.0000  -61.0000  120.0000 68

  7 omega   49.00  112.00   1.0000   17.5000
omega____ theta____ kappa____ phi______ frames
    -      107.0000  -93.0000   -3.2672 63

  8 omega   50.00   76.00   1.0000   17.5000
omega____ theta____ kappa____ phi______ frames
    -      107.0000  -45.0000  -30.0000 26

  9 omega   50.00  112.00   1.0000   17.5000
omega____ theta____ kappa____ phi______ frames
    -      107.0000  -93.0000  -98.4650 62

 10 omega   39.00   65.00   1.0000   17.5000
omega____ theta____ kappa____ phi______ frames
    -      107.0000  -30.0000    0.0000 26

 11 omega   37.00   68.00   1.0000   17.5000
omega____ theta____ kappa____ phi______ frames
    -      107.0000  -30.0000  -30.0000 31

 12 omega   37.00   67.00   1.0000   17.5000
omega____ theta____ kappa____ phi______ frames
    -      107.0000  -30.0000  -60.0000 30

 13 omega   44.00   76.00   1.0000   17.5000
omega____ theta____ kappa____ phi______ frames
    -      107.0000  -45.0000  -90.0000 32

 14 omega   41.00   74.00   1.0000   17.5000
omega____ theta____ kappa____ phi______ frames
    -      107.0000  -45.0000 -120.0000 33

 15 omega   44.00   69.00   1.0000   17.5000
omega____ theta____ kappa____ phi______ frames
    -      107.0000  -45.0000 -180.0000 25

 16 omega   42.00   70.00   1.0000   17.5000
omega____ theta____ kappa____ phi______ frames
    -      107.0000  -36.0000 -158.0000 28

 17 omega   61.00  104.00   1.0000    2.9100
omega____ theta____ kappa____ phi______ frames
    -       36.7513   57.0000 -180.0000 43

 18 omega   37.00   65.00   1.0000   17.5000
omega____ theta____ kappa____ phi______ frames
    -      107.0000  -30.0000   30.0000 28

 19 omega   39.00   66.00   1.0000   17.5000
omega____ theta____ kappa____ phi______ frames
    -      107.0000  -30.0000   60.0000 27

 20 omega   37.00   68.00   1.0000   17.5000
omega____ theta____ kappa____ phi______ frames
    -      107.0000  -30.0000   90.0000 31

 21 omega   38.00   68.00   1.0000   17.5000
omega____ theta____ kappa____ phi______ frames
    -      107.0000  -30.0000  120.0000 30

 22 omega   40.00   66.00   1.0000   17.5000
omega____ theta____ kappa____ phi______ frames
    -      107.0000  -30.0000  150.0000 26

 23 omega   44.00  115.00   1.0000   17.5000
omega____ theta____ kappa____ phi______ frames
    -      107.0000  -93.0000  106.1215 71

 24 omega   44.00  100.00   1.0000   17.5000
omega____ theta____ kappa____ phi______ frames
    -      107.0000  -93.0000   65.4285 56

 25 omega  -21.00   69.00   1.0000    2.9100
omega____ theta____ kappa____ phi______ frames
    -       36.7513  -99.0000   30.0000 90

 26 omega  -20.00   76.00   1.0000    2.9100
omega____ theta____ kappa____ phi______ frames
    -       36.7513  -99.0000  150.0000 96

 27 omega  -24.00    5.00   1.0000    2.9100
omega____ theta____ kappa____ phi______ frames
    -       36.7513  -99.0000  -90.0000 29

 28 omega  -27.00   50.00   1.0000    2.9100
omega____ theta____ kappa____ phi______ frames
    -       36.7513  -57.0000  -90.0000 77

 29 omega  -97.00  -63.00   1.0000    2.9100
omega____ theta____ kappa____ phi______ frames
    -      -36.7513  178.0000  120.0000 34
;
_diffrn_measurement_device 'four-circle diffractometer'
_diffrn_measurement_device_type 'Xcalibur, Eos, Gemini ultra'
_diffrn_measurement_method '\w scans'
_diffrn_orient_matrix_UB_11 -0.1303914000
_diffrn_orient_matrix_UB_12 0.0095737000
_diffrn_orient_matrix_UB_13 -0.0089597000
_diffrn_orient_matrix_UB_21 0.0251782000
_diffrn_orient_matrix_UB_22 -0.1204739000
_diffrn_orient_matrix_UB_23 0.0524341000
_diffrn_orient_matrix_UB_31 -0.0725445000
_diffrn_orient_matrix_UB_32 0.0742616000
_diffrn_orient_matrix_UB_33 0.1021966000
_diffrn_radiation_monochromator mirror
_diffrn_radiation_probe x-ray
_diffrn_radiation_type 'Cu K\a'
_diffrn_radiation_wavelength 1.54184
_diffrn_reflns_av_R_equivalents 0.0416
_diffrn_reflns_av_unetI/netI 0.0578
_diffrn_reflns_limit_h_max 14
_diffrn_reflns_limit_h_min -14
_diffrn_reflns_limit_k_max 14
_diffrn_reflns_limit_k_min -14
_diffrn_reflns_limit_l_max 17
_diffrn_reflns_limit_l_min -9
_diffrn_reflns_number 11444
_diffrn_reflns_theta_full 71.2128
_diffrn_reflns_theta_max 71.21
_diffrn_reflns_theta_min 3.31
_diffrn_source 'sealed X-ray tube'
_diffrn_source_type 'Enhance Ultra (Cu) X-ray Source'
_exptl_absorpt_coefficient_mu 5.183
_exptl_absorpt_correction_T_max 1.00000
_exptl_absorpt_correction_T_min 0.87686
_exptl_absorpt_correction_type multi-scan
_exptl_absorpt_process_details
;
CrysAlisPro, Agilent Technologies,
Version 1.171.37.31 (release 14-01-2014 CrysAlis171 .NET)
(compiled Jan 14 2014,18:38:05)
Empirical absorption correction using spherical harmonics,
 implemented in SCALE3 ABSPACK scaling algorithm.
;
_exptl_crystal_colour 'clear light colourless'
_exptl_crystal_colour_lustre clear
_exptl_crystal_colour_modifier light
_exptl_crystal_colour_primary colourless
_exptl_crystal_density_diffrn 1.2754
_exptl_crystal_description block
_exptl_crystal_F_000 700.8620
_exptl_crystal_recrystallization_method 'Toluene/benzene (1 : 0.1) at ambient temperature.'
_exptl_crystal_size_max 0.16
_exptl_crystal_size_mid 0.12
_exptl_crystal_size_min 0.06
_refine_diff_density_max 0.6886
_refine_diff_density_min -0.9955
_refine_diff_density_rms 0.1174
_refine_ls_d_res_high 0.8143
_refine_ls_d_res_low 13.3716
_refine_ls_goodness_of_fit_ref 0.9017
_refine_ls_hydrogen_treatment constr
_refine_ls_matrix_type full
_refine_ls_number_constraints 74
_refine_ls_number_parameters 372
_refine_ls_number_reflns 6543
_refine_ls_number_restraints 0
_refine_ls_restrained_S_all 0.9017
_refine_ls_R_factor_all 0.0440
_refine_ls_R_factor_gt 0.0396
_refine_ls_shift/su_max 0.0000
_refine_ls_shift/su_mean 0.0000
_refine_ls_structure_factor_coef Fsqd
_refine_ls_weighting_details 'w=1/[\s^2^(Fo^2^)+(0.1P)^2^] where P=(Fo^2^+2Fc^2^)/3'
_refine_ls_weighting_scheme calc
_refine_ls_wR_factor_gt 0.1101
_refine_ls_wR_factor_ref 0.1171
_reflns_Friedel_coverage 0.0
_reflns_limit_h_max 14
_reflns_limit_h_min -13
_reflns_limit_k_max 14
_reflns_limit_k_min -14
_reflns_limit_l_max 17
_reflns_limit_l_min 0
_reflns_number_gt 5985
_reflns_number_total 6543
_reflns_threshold_expression I>=2u(I)
_cod_data_source_file cs6b00127_si_001.cif
_cod_data_source_block exp_386
_cod_depositor_comments 'Adding full bibliography for 4513825--4513827.cif.'
_cod_original_cell_volume 1729.87(15)
_cod_database_code 4513826
_chemical_oxdiff_formula C30H46N4Si2Pd
_reflns_odcompleteness_completeness 99.77
_reflns_odcompleteness_iscentric 1
_reflns_odcompleteness_theta 66.97
_olex2_refinement_description
;
;
_olex2_submission_original_sample_id cis-(ITMe)2Pd(SiMe2Ph)2
_olex2_submission_special_instructions 'No special instructions were received'

loop_
_space_group_symop_id
_space_group_symop_operation_xyz
1 x,y,z
2 -x,-y,-z

loop_
_atom_site_label
_atom_site_type_symbol
_atom_site_fract_x
_atom_site_fract_y
_atom_site_fract_z
_atom_site_U_iso_or_equiv
_atom_site_adp_type
_atom_site_occupancy
_atom_site_refinement_flags_posn
Pd01 Pd 0.553441(17) 0.781190(16) 0.717249(13) 0.02156(10) Uani 1.000000 .
Si02 Si 0.39683(8) 0.94574(7) 0.83375(6) 0.02561(18) Uani 1.000000 .
Si03 Si 0.40299(7) 0.70038(7) 0.73898(6) 0.02588(17) Uani 1.000000 .
N004 N 0.7685(3) 0.8045(3) 0.7870(2) 0.0345(6) Uani 1.000000 .
N005 N 0.6824(3) 0.6586(3) 0.49877(19) 0.0312(5) Uani 1.000000 .
N006 N 0.7848(2) 0.5379(2) 0.5961(2) 0.0300(5) Uani 1.000000 .
N007 N 0.7448(3) 0.9028(2) 0.6565(2) 0.0334(6) Uani 1.000000 .
C008 C 0.6967(3) 0.8367(3) 0.7202(2) 0.0274(6) Uani 1.000000 .
C009 C 0.6825(3) 0.6478(3) 0.5963(2) 0.0262(6) Uani 1.000000 .
C00A C 0.2246(3) 1.0310(3) 0.8162(2) 0.0275(6) Uani 1.000000 .
C00B C 0.4960(3) 0.5249(3) 0.7393(3) 0.0320(6) Uani 1.000000 .
C00C C 0.1082(3) 1.0651(3) 0.8944(2) 0.0335(6) Uani 1.000000 .
H00C H 0.1137(3) 1.0409(3) 0.9581(2) 0.0402(8) Uiso 1.000000 R
C00D C 0.4403(3) 1.0797(3) 0.8237(3) 0.0391(7) Uani 1.000000 .
H00a H 0.5221(16) 1.0537(9) 0.839(2) 0.0586(11) Uiso 1.000000 GR
H00b H 0.448(3) 1.106(2) 0.7568(7) 0.0586(11) Uiso 1.000000 GR
H00d H 0.3723(16) 1.1468(12) 0.8700(18) 0.0586(11) Uiso 1.000000 GR
C00E C 0.5600(4) 0.4463(3) 0.6517(3) 0.0409(8) Uani 1.000000 .
H00E H 0.5572(4) 0.4801(3) 0.5903(3) 0.0491(9) Uiso 1.000000 R
C00F C 0.8479(3) 0.4793(3) 0.5007(3) 0.0383(7) Uani 1.000000 .
C00G C 0.2649(3) 0.7335(3) 0.8586(3) 0.0372(7) Uani 1.000000 .
H00f H 0.2998(6) 0.718(3) 0.9150(3) 0.0558(11) Uiso 1.000000 GR
H00g H 0.2008(16) 0.8180(8) 0.8637(12) 0.0558(11) Uiso 1.000000 GR
H00h H 0.224(2) 0.681(2) 0.8578(11) 0.0558(11) Uiso 1.000000 GR
C00H C 0.2099(3) 1.0685(3) 0.7224(2) 0.0374(7) Uani 1.000000 .
H00i H 0.2844(3) 1.0467(3) 0.6682(2) 0.0449(8) Uiso 1.000000 R
C00I C 0.5888(4) 0.7635(4) 0.4629(3) 0.0404(7) Uani 1.000000 .
H00j H 0.5221(18) 0.8178(15) 0.5188(3) 0.0606(11) Uiso 1.000000 GR
H00k H 0.6329(7) 0.8065(17) 0.421(2) 0.0606(11) Uiso 1.000000 GR
H00l H 0.549(2) 0.7363(4) 0.425(2) 0.0606(11) Uiso 1.000000 GR
C00J C 0.3721(4) 0.9168(4) 0.9719(2) 0.0406(8) Uani 1.000000 .
H00m H 0.337(3) 0.858(2) 0.9871(6) 0.0609(11) Uiso 1.000000 GR
H00n H 0.4548(7) 0.885(3) 0.9868(6) 0.0609(11) Uiso 1.000000 GR
H00o H 0.312(3) 0.9927(7) 1.0114(2) 0.0609(11) Uiso 1.000000 GR
C00K C 0.6276(4) 0.3190(4) 0.6541(4) 0.0502(9) Uani 1.000000 .
H00p H 0.6703(4) 0.2694(4) 0.5946(4) 0.0602(11) Uiso 1.000000 R
C00L C 0.8205(3) 0.4859(3) 0.6859(3) 0.0408(7) Uani 1.000000 .
H00q H 0.761(2) 0.5421(14) 0.7429(4) 0.0611(11) Uiso 1.000000 GR
H00r H 0.816(3) 0.4091(15) 0.6941(13) 0.0611(11) Uiso 1.000000 GR
H00s H 0.9084(12) 0.472(3) 0.6800(11) 0.0611(11) Uiso 1.000000 GR
C00M C 0.8606(3) 0.8513(4) 0.7624(3) 0.0464(9) Uani 1.000000 .
C00N C 0.9637(4) 0.3538(4) 0.4805(4) 0.0589(11) Uani 1.000000 .
H00t H 1.0338(15) 0.3563(10) 0.500(3) 0.0883(17) Uiso 1.000000 GR
H00u H 0.9386(12) 0.2956(8) 0.518(2) 0.0883(17) Uiso 1.000000 GR
H00v H 0.993(3) 0.3293(17) 0.4104(6) 0.0883(17) Uiso 1.000000 GR
C00O C 0.7838(4) 0.5551(4) 0.4400(3) 0.0413(8) Uani 1.000000 .
C00P C 0.0868(4) 1.1378(4) 0.7077(3) 0.0496(9) Uani 1.000000 .
H00w H 0.0803(4) 1.1620(4) 0.6441(3) 0.0595(11) Uiso 1.000000 R
C00Q C 0.7493(4) 0.7341(4) 0.8716(3) 0.0481(9) Uani 1.000000 .
H00x H 0.677(2) 0.717(3) 0.8742(16) 0.0721(13) Uiso 1.000000 GR
H00y H 0.8275(13) 0.6580(15) 0.8651(14) 0.0721(13) Uiso 1.000000 GR
H H 0.731(4) 0.7804(14) 0.9320(3) 0.0721(13) Uiso 1.000000 GR
C00R C 0.3202(4) 0.7255(4) 0.6356(3) 0.0413(8) Uani 1.000000 .
H00z H 0.269(3) 0.8121(4) 0.6322(16) 0.0619(11) Uiso 1.000000 GR
Ha H 0.3859(4) 0.691(3) 0.5729(5) 0.0619(11) Uiso 1.000000 GR
Hb H 0.264(2) 0.686(3) 0.6497(13) 0.0619(11) Uiso 1.000000 GR
C00S C -0.0148(3) 1.1337(3) 0.8798(3) 0.0422(8) Uani 1.000000 .
H00 H -0.0899(3) 1.1545(3) 0.9333(3) 0.0507(9) Uiso 1.000000 R
C00T C 0.6938(4) 0.9582(4) 0.5737(3) 0.0484(9) Uani 1.000000 .
H0aa H 0.7575(15) 0.916(2) 0.5120(3) 0.0726(13) Uiso 1.000000 GR
Hc H 0.614(2) 0.952(3) 0.5797(15) 0.0726(13) Uiso 1.000000 GR
Hd H 0.676(3) 1.0433(9) 0.5744(16) 0.0726(13) Uiso 1.000000 GR
C00U C 0.8455(3) 0.9123(3) 0.6818(3) 0.0428(8) Uani 1.000000 .
C00V C 0.8062(5) 0.5436(5) 0.3286(3) 0.0612(12) Uani 1.000000 .
H1aa H 0.7312(19) 0.544(4) 0.3153(3) 0.0919(18) Uiso 1.000000 GR
He H 0.819(4) 0.612(2) 0.2989(5) 0.0919(18) Uiso 1.000000 GR
Hf H 0.883(3) 0.468(2) 0.3005(6) 0.0919(18) Uiso 1.000000 GR
C00W C -0.0264(4) 1.1711(3) 0.7862(3) 0.0459(8) Uani 1.000000 .
H2aa H -0.1086(4) 1.2178(3) 0.7761(3) 0.0551(10) Uiso 1.000000 R
C00X C 0.5042(4) 0.4681(4) 0.8282(3) 0.0548(10) Uani 1.000000 .
H3aa H 0.4639(4) 0.5170(4) 0.8880(3) 0.0657(13) Uiso 1.000000 R
C00Y C 0.9218(4) 0.9734(4) 0.6176(4) 0.0686(15) Uani 1.000000 .
H4aa H 0.963(4) 0.932(3) 0.5517(12) 0.103(2) Uiso 1.000000 GR
Hg H 0.8634(9) 1.0582(13) 0.614(3) 0.103(2) Uiso 1.000000 GR
Hh H 0.988(3) 0.969(4) 0.646(2) 0.103(2) Uiso 1.000000 GR
C00Z C 0.9556(4) 0.8253(5) 0.8215(4) 0.0666(14) Uani 1.000000 .
H5aa H 0.9087(6) 0.847(4) 0.8911(6) 0.100(2) Uiso 1.000000 GR
Hi H 1.016(3) 0.7392(9) 0.812(3) 0.100(2) Uiso 1.000000 GR
Hj H 1.003(3) 0.873(3) 0.799(2) 0.100(2) Uiso 1.000000 GR
C010 C 0.6314(4) 0.2663(4) 0.7437(4) 0.0582(12) Uani 1.000000 .
H010 H 0.6746(4) 0.1812(4) 0.7454(4) 0.0699(14) Uiso 1.000000 R
C011 C 0.9394(7) 0.6015(5) 1.0679(4) 0.0766(17) Uani 1.000000 .
H011 H 0.8989(7) 0.6699(5) 1.1133(4) 0.092(2) Uiso 1.000000 R
C012 C 1.0667(7) 0.5635(5) 1.0093(4) 0.0786(17) Uani 1.000000 .
H012 H 1.1127(7) 0.6062(5) 1.0154(4) 0.094(2) Uiso 1.000000 R
C013 C 0.5704(5) 0.3412(5) 0.8313(4) 0.0714(15) Uani 1.000000 .
H013 H 0.5735(5) 0.3067(5) 0.8924(4) 0.0856(18) Uiso 1.000000 R
C014 C 0.8735(8) 0.5378(6) 1.0583(4) 0.0796(17) Uani 1.000000 .
H014 H 0.7876(8) 0.5626(6) 1.0977(4) 0.096(2) Uiso 1.000000 R

loop_
_atom_site_aniso_label
_atom_site_aniso_U_11
_atom_site_aniso_U_22
_atom_site_aniso_U_33
_atom_site_aniso_U_12
_atom_site_aniso_U_13
_atom_site_aniso_U_23
Pd01 0.02083(14) 0.02116(14) 0.02135(13) -0.00831(10) -0.00572(9) 0.00048(8)
Si02 0.0252(4) 0.0246(4) 0.0225(4) -0.0075(3) -0.0053(3) -0.0028(3)
Si03 0.0232(4) 0.0245(4) 0.0307(4) -0.0114(3) -0.0074(3) 0.0019(3)
N004 0.0246(12) 0.0390(15) 0.0364(14) -0.0084(11) -0.0110(10) -0.0085(12)
N005 0.0369(14) 0.0326(13) 0.0238(12) -0.0170(11) -0.0055(10) -0.0002(10)
N006 0.0254(12) 0.0240(12) 0.0333(13) -0.0077(10) -0.0029(10) -0.0011(10)
N007 0.0268(12) 0.0285(13) 0.0397(14) -0.0132(10) 0.0020(10) -0.0078(11)
C008 0.0212(13) 0.0273(14) 0.0317(14) -0.0088(11) -0.0062(11) -0.0069(12)
C009 0.0246(13) 0.0264(14) 0.0252(13) -0.0121(11) -0.0011(10) -0.0035(11)
C00A 0.0272(14) 0.0219(13) 0.0296(14) -0.0087(11) -0.0060(11) -0.0001(11)
C00B 0.0271(14) 0.0290(15) 0.0403(17) -0.0136(12) -0.0082(12) 0.0030(13)
C00C 0.0334(16) 0.0296(15) 0.0292(14) -0.0103(12) -0.0025(12) -0.0025(12)
C00D 0.0384(17) 0.0329(16) 0.0431(18) -0.0147(14) -0.0070(14) -0.0103(14)
C00E 0.0393(17) 0.0314(17) 0.054(2) -0.0149(14) -0.0175(15) -0.0009(15)
C00F 0.0361(17) 0.0299(16) 0.0398(17) -0.0137(14) 0.0034(13) -0.0102(14)
C00G 0.0286(15) 0.0342(16) 0.0439(18) -0.0150(13) -0.0015(13) 0.0019(14)
C00H 0.0299(15) 0.0432(18) 0.0297(15) -0.0107(13) -0.0051(12) 0.0067(13)
C00I 0.0488(19) 0.0448(19) 0.0345(16) -0.0241(16) -0.0190(14) 0.0132(15)
C00J 0.0446(19) 0.047(2) 0.0241(14) -0.0137(16) -0.0119(13) 0.0001(14)
C00K 0.045(2) 0.0333(18) 0.075(3) -0.0158(16) -0.0221(19) -0.0074(18)
C00L 0.0343(17) 0.0340(17) 0.0477(19) -0.0088(14) -0.0143(14) 0.0055(15)
C00M 0.0205(14) 0.045(2) 0.066(2) -0.0086(14) -0.0054(15) -0.0276(19)
C00N 0.050(2) 0.037(2) 0.068(3) -0.0098(18) 0.004(2) -0.0191(19)
C00O 0.050(2) 0.0415(19) 0.0320(17) -0.0266(16) 0.0029(14) -0.0097(14)
C00P 0.047(2) 0.055(2) 0.0418(19) -0.0157(17) -0.0184(16) 0.0141(17)
C00Q 0.053(2) 0.051(2) 0.0334(17) -0.0113(17) -0.0212(16) -0.0021(16)
C00R 0.0392(18) 0.0434(19) 0.050(2) -0.0205(15) -0.0226(15) 0.0078(16)
C00S 0.0318(16) 0.0353(17) 0.0471(19) -0.0100(14) 0.0003(14) -0.0060(15)
C00T 0.052(2) 0.043(2) 0.046(2) -0.0235(17) -0.0047(16) 0.0093(16)
C00U 0.0305(16) 0.0364(17) 0.056(2) -0.0163(14) 0.0036(15) -0.0194(16)
C00V 0.084(3) 0.069(3) 0.0290(18) -0.042(3) 0.0031(19) -0.0156(19)
C00W 0.0312(16) 0.0369(19) 0.062(2) -0.0067(14) -0.0171(16) 0.0048(17)
C00X 0.053(2) 0.044(2) 0.043(2) -0.0102(18) -0.0014(17) 0.0102(17)
C00Y 0.042(2) 0.049(2) 0.104(4) -0.0284(19) 0.015(2) -0.023(3)
C00Z 0.037(2) 0.078(3) 0.083(3) -0.017(2) -0.022(2) -0.032(3)
C010 0.044(2) 0.0267(17) 0.097(4) -0.0147(16) -0.014(2) 0.013(2)
C011 0.130(5) 0.052(3) 0.040(2) -0.046(3) -0.004(3) 0.003(2)
C012 0.134(6) 0.068(3) 0.047(2) -0.064(4) -0.017(3) 0.016(2)
C013 0.058(3) 0.054(3) 0.075(3) -0.014(2) -0.004(2) 0.033(2)
C014 0.120(5) 0.070(3) 0.041(2) -0.048(3) -0.004(3) 0.012(2)

loop_
_atom_type_symbol
_atom_type_scat_dispersion_real
_atom_type_scat_dispersion_imag
_atom_type_scat_Cromer_Mann_a1
_atom_type_scat_Cromer_Mann_a2
_atom_type_scat_Cromer_Mann_a3
_atom_type_scat_Cromer_Mann_a4
_atom_type_scat_Cromer_Mann_b1
_atom_type_scat_Cromer_Mann_b2
_atom_type_scat_Cromer_Mann_b3
_atom_type_scat_Cromer_Mann_b4
_atom_type_scat_Cromer_Mann_c
_atom_type_scat_source
_atom_type_scat_dispersion_source
H 0.00000 0.00000 0.49300 0.32291 0.14019 0.04081 10.51090 26.12570 3.14236 57.79970 0.0030380000826 'International Tables Volume C Table 6.1.1.4 (pp. 500-502)' 'Henke, Gullikson and Davis, At. Data and Nucl. Data Tables, 1993, 54, 2'
C 0.01920 0.00962 2.31000 1.02000 1.58860 0.86500 20.84390 10.20750 0.56870 51.65120 0.215599998832 'International Tables Volume C Table 6.1.1.4 (pp. 500-502)' 'Henke, Gullikson and Davis, At. Data and Nucl. Data Tables, 1993, 54, 2'
Si 0.25539 0.32544 6.29150 3.03530 1.98910 1.54100 2.43860 32.33370 0.67850 81.69370 1.14069998264 'International Tables Volume C Table 6.1.1.4 (pp. 500-502)' 'Henke, Gullikson and Davis, At. Data and Nucl. Data Tables, 1993, 54, 2'
Pd 0.17446 3.99061 19.33190 15.50170 5.29537 0.60584 0.69866 7.98929 25.20520 76.89860 5.26593017578 'International Tables Volume C Table 6.1.1.4 (pp. 500-502)' 'Henke, Gullikson and Davis, At. Data and Nucl. Data Tables, 1993, 54, 2'
N 0.03256 0.01839 12.21260 3.13220 2.01250 1.16630 0.00570 9.89330 28.99750 0.58260 -11.5290002823 'International Tables Volume C Table 6.1.1.4 (pp. 500-502)' 'Henke, Gullikson and Davis, At. Data and Nucl. Data Tables, 1993, 54, 2'

loop_
_geom_angle_atom_site_label_1
_geom_angle_atom_site_label_2
_geom_angle_atom_site_label_3
_geom_angle
_geom_angle_site_symmetry_1
_geom_angle_site_symmetry_3
Si03 Pd01 Si02 89.81(3) . .
C008 Pd01 Si02 89.34(8) . .
C008 Pd01 Si03 169.74(9) . .
C009 Pd01 Si02 171.75(9) . .
C009 Pd01 Si03 89.68(8) . .
C009 Pd01 C008 92.60(11) . .
C00A Si02 Pd01 117.19(10) . .
C00D Si02 Pd01 111.59(11) . .
C00D Si02 C00A 99.06(15) . .
C00J Si02 Pd01 117.76(12) . .
C00J Si02 C00A 106.01(15) . .
C00J Si02 C00D 102.75(17) . .
C00B Si03 Pd01 108.32(10) . .
C00G Si03 Pd01 122.17(11) . .
C00G Si03 C00B 99.54(15) . .
C00R Si03 Pd01 115.86(12) . .
C00R Si03 C00B 104.34(16) . .
C00R Si03 C00G 104.14(17) . .
C00M N004 C008 110.3(3) . .
C00Q N004 C008 124.1(3) . .
C00Q N004 C00M 125.6(3) . .
C00I N005 C009 124.0(3) . .
C00O N005 C009 110.6(3) . .
C00O N005 C00I 125.4(3) . .
C00F N006 C009 111.7(3) . .
C00L N006 C009 123.6(3) . .
C00L N006 C00F 124.7(3) . .
C00T N007 C008 122.8(3) . .
C00U N007 C008 111.9(3) . .
C00U N007 C00T 125.4(3) . .
N004 C008 Pd01 125.9(2) . .
N007 C008 Pd01 130.0(2) . .
N007 C008 N004 104.0(3) . .
N005 C009 Pd01 126.5(2) . .
N006 C009 Pd01 129.2(2) . .
N006 C009 N005 104.2(3) . .
C00C C00A Si02 124.0(2) . .
C00H C00A Si02 119.7(2) . .
C00H C00A C00C 116.2(3) . .
C00E C00B Si03 123.1(3) . .
C00X C00B Si03 121.0(3) . .
C00X C00B C00E 115.9(3) . .
H00C C00C C00A 118.90(19) . .
C00S C00C C00A 122.2(3) . .
C00S C00C H00C 118.9(2) . .
H00a C00D Si02 109.5 . .
H00b C00D Si02 109.5 . .
H00b C00D H00a 109.5 . .
H00d C00D Si02 109.5 . .
H00d C00D H00a 109.5 . .
H00d C00D H00b 109.5 . .
H00E C00E C00B 119.1(2) . .
C00K C00E C00B 121.9(4) . .
C00K C00E H00E 119.1(3) . .
C00N C00F N006 122.2(4) . .
C00O C00F N006 106.3(3) . .
C00O C00F C00N 131.4(4) . .
H00f C00G Si03 109.5 . .
H00g C00G Si03 109.5 . .
H00g C00G H00f 109.5 . .
H00h C00G Si03 109.5 . .
H00h C00G H00f 109.5 . .
H00h C00G H00g 109.5 . .
H00i C00H C00A 119.16(18) . .
C00P C00H C00A 121.7(3) . .
C00P C00H H00i 119.2(2) . .
H00j C00I N005 109.5 . .
H00k C00I N005 109.5 . .
H00k C00I H00j 109.5 . .
H00l C00I N005 109.5 . .
H00l C00I H00j 109.5 . .
H00l C00I H00k 109.5 . .
H00m C00J Si02 109.5 . .
H00n C00J Si02 109.5 . .
H00n C00J H00m 109.5 . .
H00o C00J Si02 109.5 . .
H00o C00J H00m 109.5 . .
H00o C00J H00n 109.5 . .
H00p C00K C00E 119.8(3) . .
C010 C00K C00E 120.4(4) . .
C010 C00K H00p 119.8(3) . .
H00q C00L N006 109.5 . .
H00r C00L N006 109.5 . .
H00r C00L H00q 109.5 . .
H00s C00L N006 109.5 . .
H00s C00L H00q 109.5 . .
H00s C00L H00r 109.5 . .
C00U C00M N004 107.2(3) . .
C00Z C00M N004 121.3(4) . .
C00Z C00M C00U 131.5(4) . .
H00t C00N C00F 109.5 . .
H00u C00N C00F 109.5 . .
H00u C00N H00t 109.5 . .
H00v C00N C00F 109.5 . .
H00v C00N H00t 109.5 . .
H00v C00N H00u 109.5 . .
C00F C00O N005 107.1(3) . .
C00V C00O N005 121.5(4) . .
C00V C00O C00F 131.4(4) . .
H00w C00P C00H 119.6(2) . .
C00W C00P C00H 120.9(3) . .
C00W C00P H00w 119.6(2) . .
H00x C00Q N004 109.5 . .
H00y C00Q N004 109.5 . .
H00y C00Q H00x 109.5 . .
H C00Q N004 109.5 . .
H C00Q H00x 109.5 . .
H C00Q H00y 109.5 . .
H00z C00R Si03 109.5 . .
Ha C00R Si03 109.5 . .
Ha C00R H00z 109.5 . .
Hb C00R Si03 109.5 . .
Hb C00R H00z 109.5 . .
Hb C00R Ha 109.5 . .
H00 C00S C00C 119.8(2) . .
C00W C00S C00C 120.3(3) . .
C00W C00S H00 119.8(2) . .
H0aa C00T N007 109.5 . .
Hc C00T N007 109.5 . .
Hc C00T H0aa 109.5 . .
Hd C00T N007 109.5 . .
Hd C00T H0aa 109.5 . .
Hd C00T Hc 109.5 . .
C00M C00U N007 106.6(3) . .
C00Y C00U N007 121.9(4) . .
C00Y C00U C00M 131.4(4) . .
H1aa C00V C00O 109.5 . .
He C00V C00O 109.5 . .
He C00V H1aa 109.5 . .
Hf C00V C00O 109.5 . .
Hf C00V H1aa 109.5 . .
Hf C00V He 109.5 . .
C00S C00W C00P 118.7(3) . .
H2aa C00W C00P 120.7(2) . .
H2aa C00W C00S 120.7(2) . .
H3aa C00X C00B 118.7(2) . .
C013 C00X C00B 122.6(4) . .
C013 C00X H3aa 118.7(3) . .
H4aa C00Y C00U 109.5 . .
Hg C00Y C00U 109.5 . .
Hg C00Y H4aa 109.5 . .
Hh C00Y C00U 109.5 . .
Hh C00Y H4aa 109.5 . .
Hh C00Y Hg 109.5 . .
H5aa C00Z C00M 109.5 . .
Hi C00Z C00M 109.5 . .
Hi C00Z H5aa 109.5 . .
Hj C00Z C00M 109.5 . .
Hj C00Z H5aa 109.5 . .
Hj C00Z Hi 109.5 . .
H010 C010 C00K 120.4(3) . .
C013 C010 C00K 119.2(4) . .
C013 C010 H010 120.4(3) . .
C012 C011 H011 120.4(3) . .
C014 C011 H011 120.4(4) . .
C014 C011 C012 119.1(5) . .
H012 C012 C011 119.8(3) . .
C014 C012 C011 120.4(6) 2_767 .
C014 C012 H012 119.8(4) 2_767 .
C010 C013 C00X 120.1(4) . .
H013 C013 C00X 120.0(3) . .
H013 C013 C010 120.0(3) . .
C012 C014 C011 120.5(6) 2_767 .
H014 C014 C011 119.7(4) . .
H014 C014 C012 119.7(4) . 2_767

loop_
_geom_bond_atom_site_label_1
_geom_bond_atom_site_label_2
_geom_bond_distance
_geom_bond_site_symmetry_2
Pd01 Si02 2.3445(8) .
Pd01 Si03 2.3446(8) .
Pd01 C008 2.105(3) .
Pd01 C009 2.123(3) .
Si02 C00A 1.914(3) .
Si02 C00D 1.908(4) .
Si02 C00J 1.903(3) .
Si03 C00B 1.917(3) .
Si03 C00G 1.897(3) .
Si03 C00R 1.901(4) .
N004 C008 1.360(4) .
N004 C00M 1.403(5) .
N004 C00Q 1.443(5) .
N005 C009 1.360(4) .
N005 C00I 1.440(4) .
N005 C00O 1.389(5) .
N006 C009 1.344(4) .
N006 C00F 1.389(4) .
N006 C00L 1.453(4) .
N007 C008 1.343(4) .
N007 C00T 1.444(5) .
N007 C00U 1.392(5) .
C00A C00C 1.404(4) .
C00A C00H 1.392(5) .
C00B C00E 1.402(5) .
C00B C00X 1.388(5) .
C00C H00C 0.9300 .
C00C C00S 1.387(5) .
C00D H00a 0.9600 .
C00D H00b 0.9600 .
C00D H00d 0.9600 .
C00E H00E 0.9300 .
C00E C00K 1.394(5) .
C00F C00N 1.503(5) .
C00F C00O 1.335(6) .
C00G H00f 0.9600 .
C00G H00g 0.9600 .
C00G H00h 0.9600 .
C00H H00i 0.9300 .
C00H C00P 1.390(5) .
C00I H00j 0.9600 .
C00I H00k 0.9600 .
C00I H00l 0.9600 .
C00J H00m 0.9600 .
C00J H00n 0.9600 .
C00J H00o 0.9600 .
C00K H00p 0.9300 .
C00K C010 1.372(7) .
C00L H00q 0.9600 .
C00L H00r 0.9600 .
C00L H00s 0.9600 .
C00M C00U 1.319(7) .
C00M C00Z 1.490(6) .
C00N H00t 0.9600 .
C00N H00u 0.9600 .
C00N H00v 0.9600 .
C00O C00V 1.508(5) .
C00P H00w 0.9300 .
C00P C00W 1.384(6) .
C00Q H00x 0.9600 .
C00Q H00y 0.9600 .
C00Q H 0.9600 .
C00R H00z 0.9600 .
C00R Ha 0.9600 .
C00R Hb 0.9600 .
C00S H00 0.9300 .
C00S C00W 1.380(6) .
C00T H0aa 0.9600 .
C00T Hc 0.9600 .
C00T Hd 0.9600 .
C00U C00Y 1.498(6) .
C00V H1aa 0.9600 .
C00V He 0.9600 .
C00V Hf 0.9600 .
C00W H2aa 0.9300 .
C00X H3aa 0.9300 .
C00X C013 1.389(6) .
C00Y H4aa 0.9600 .
C00Y Hg 0.9600 .
C00Y Hh 0.9600 .
C00Z H5aa 0.9600 .
C00Z Hi 0.9600 .
C00Z Hj 0.9600 .
C010 H010 0.9300 .
C010 C013 1.381(8) .
C011 H011 0.9300 .
C011 C012 1.377(9) .
C011 C014 1.361(9) .
C012 H012 0.9300 .
C012 C014 1.380(8) 2_767
C013 H013 0.9300 .
C014 H014 0.9300 .
